data_4020089
loop_
_publ_author_name
'Yusuke Otomaru'
'Kazuhiro Okamoto'
'Ryo Shintani'
'Tamio Hayashi'

_journal_name_full 'Journal of Organic Chemistry'
_journal_page_first 2503
_journal_page_last 2508
_journal_paper_doi 10.1021/jo047831y
_journal_volume 70
_journal_year 2005
_chemical_formula_moiety 'C40 H36 Cl2 Rh2 '
_chemical_formula_sum 'C40 H36 Cl2 Rh2'
_chemical_formula_weight 793.44
_space_group_IT_number 4
_symmetry_cell_setting monoclinic
_symmetry_space_group_name_Hall 'P 2yb'
_symmetry_space_group_name_H-M 'P 1 21 1'
_cell_angle_alpha 90
_cell_angle_beta 93.82(3)
_cell_angle_gamma 90
_cell_formula_units_Z 6
_cell_length_a 13.45(1)
_cell_length_b 19.80(1)
_cell_length_c 18.97(1)
_cell_measurement_reflns_used 47442
_cell_measurement_temperature 123.1
_cell_measurement_theta_max 27.5
_cell_measurement_theta_min 3.0
_cell_volume 5039.6(6)
_diffrn_detector_area_resol_mean 10.00
_diffrn_measured_fraction_theta_full 0.9935
_diffrn_measured_fraction_theta_max 0.9935
_diffrn_measurement_device_type 'Rigaku RAXIS-RAPID'
_diffrn_measurement_method \w
_diffrn_radiation_type 'Mo K\a'
_diffrn_radiation_wavelength 0.7107
_diffrn_reflns_av_R_equivalents 0.021
_diffrn_reflns_limit_h_max 17
_diffrn_reflns_limit_h_min -17
_diffrn_reflns_limit_k_max 25
_diffrn_reflns_limit_k_min -25
_diffrn_reflns_limit_l_max 23
_diffrn_reflns_limit_l_min -24
_diffrn_reflns_number 48537
_diffrn_reflns_theta_full 27.49
_diffrn_reflns_theta_max 27.49
_exptl_absorpt_coefficient_mu 1.167
_exptl_absorpt_correction_type none
_exptl_crystal_colour red
_exptl_crystal_density_diffrn 1.569
_exptl_crystal_density_meas ?
_exptl_crystal_density_method 'not measured'
_exptl_crystal_description prism
_exptl_crystal_F_000 2400.00
_exptl_crystal_size_max 0.50
_exptl_crystal_size_mid 0.40
_exptl_crystal_size_min 0.30
_refine_diff_density_max 5.30
_refine_diff_density_min -3.18
_refine_ls_abs_structure_details 'Flack, H. D. (1983), Acta Cryst. A39, 876-881.  0 Friedel Pairs'
_refine_ls_abs_structure_Flack 0.32(7)
_refine_ls_extinction_coef ?
_refine_ls_extinction_method none
_refine_ls_goodness_of_fit_ref 2.122
_refine_ls_hydrogen_treatment refall
_refine_ls_number_parameters 1298
_refine_ls_number_reflns 10449
_refine_ls_R_factor_gt 0.0290
_refine_ls_shift/su_max 0.0000
_refine_ls_structure_factor_coef F
_refine_ls_weighting_details 'w = 1.0'
_refine_ls_weighting_scheme unit
_refine_ls_wR_factor_ref 0.0430
_reflns_number_gt 10449
_reflns_number_total 11389
_reflns_threshold_expression F^2^>2.0\s(F^2^)
_cod_original_sg_symbol_H-M 'P 21'
_cod_original_formula_sum 'C40 H36 Cl2 Rh2 '
_cod_database_code 4020089

loop_
_symmetry_equiv_pos_as_xyz
x,y,z
-x,y+1/2,-z

loop_
_atom_site_label
_atom_site_type_symbol
_atom_site_fract_x
_atom_site_fract_y
_atom_site_fract_z
_atom_site_U_iso_or_equiv
_atom_site_adp_type
_atom_site_occupancy
_atom_site_symmetry_multiplicity
_atom_site_calc_flag
_atom_site_refinement_flags
_atom_site_disorder_assembly
_atom_site_disorder_group
Rh5 Rh 0.32070(5) -0.26760(7) -1.53142(3) 0.0188(1) Uani 1.00 1 d . . .
Rh2 Rh -0.07854(5) -0.39385(7) -0.83460(4) 0.0232(2) Uani 1.00 1 d . . .
Rh3 Rh 0.42792(4) -0.21864(7) -1.12146(3) 0.0172(1) Uani 1.00 1 d . . .
Rh4 Rh 0.57482(4) -0.32356(7) -1.15821(3) 0.0158(1) Uani 1.00 1 d . . .
Rh6 Rh 0.17251(4) -0.33263(7) -1.44984(3) 0.0170(1) Uani 1.00 1 d . . .
Rh1 Rh -0.10882(5) -0.25016(7) -0.82333(3) 0.0211(1) Uani 1.00 1 d . . .
Cl2 Cl -0.2355(1) -0.3354(1) -0.8408(1) 0.0322(5) Uani 1.00 1 d . . .
Cl3 Cl 0.3974(1) -0.3338(1) -1.1558(1) 0.0220(4) Uani 1.00 1 d . . .
Cl4 Cl 0.5405(1) -0.2183(1) -1.2158(1) 0.0214(4) Uani 1.00 1 d . . .
Cl6 Cl 0.1503(1) -0.2336(1) -1.5224(1) 0.0233(5) Uani 1.00 1 d . . .
Cl5 Cl 0.2519(2) -0.3791(1) -1.5481(1) 0.0259(5) Uani 1.00 1 d . . .
Cl1 Cl -0.0363(2) -0.3084(1) -0.9173(1) 0.0328(6) Uani 1.00 1 d . . .
C510 C 0.3070(7) -0.1329(5) -1.6762(5) 0.033(2) Uani 1.00 1 d . . .
C303 C 0.4257(6) -0.1146(4) -1.0971(4) 0.022(2) Uani 1.00 1 d . . .
C102 C -0.1744(6) -0.1690(4) -0.7651(4) 0.024(2) Uani 1.00 1 d . . .
C314 C 0.6491(7) -0.1127(5) -1.0975(5) 0.030(2) Uani 1.00 1 d . . .
C604 C 0.2291(6) -0.3496(4) -1.3104(4) 0.021(2) Uani 1.00 1 d . . .
C309 C 0.6010(6) -0.1416(4) -1.0431(5) 0.026(2) Uani 1.00 1 d . . .
C403 C 0.6208(6) -0.4234(4) -1.1380(4) 0.019(2) Uani 1.00 1 d . . .
C213 C -0.2787(8) -0.3706(6) -0.6294(6) 0.040(3) Uani 1.00 1 d . . .
C316 C 0.1517(6) -0.1972(4) -1.1641(4) 0.023(2) Uani 1.00 1 d . . .
C401 C 0.7242(6) -0.3525(4) -1.0582(4) 0.019(2) Uani 1.00 1 d . . .
C405 C 0.7230(5) -0.3413(4) -1.1873(4) 0.017(2) Uani 1.00 1 d . . .
C104 C -0.0265(6) -0.2110(4) -0.6952(4) 0.023(2) Uani 1.00 1 d . . .
C116 C 0.1685(6) -0.2789(4) -0.7158(4) 0.023(2) Uani 1.00 1 d . . .
C109 C -0.2810(6) -0.1512(5) -0.7752(4) 0.028(2) Uani 1.00 1 d . . .
C410 C 0.5568(7) -0.3580(6) -0.9600(5) 0.039(3) Uani 1.00 1 d . . .
C413 C 0.4104(7) -0.4561(5) -0.9736(6) 0.037(3) Uani 1.00 1 d . . .
C616 C 0.3033(6) -0.2056(4) -1.3104(4) 0.025(2) Uani 1.00 1 d . . .
C605 C 0.1720(6) -0.2913(4) -1.3453(4) 0.018(2) Uani 1.00 1 d . . .
C408 C 0.8055(6) -0.4436(4) -1.1290(5) 0.025(2) Uani 1.00 1 d . . .
C601 C 0.0514(6) -0.3852(4) -1.3555(4) 0.025(2) Uani 1.00 1 d . . .
C306 C 0.3627(5) -0.2218(5) -1.0241(4) 0.021(2) Uani 1.00 1 d . . .
C417 C 0.7798(7) -0.3217(5) -1.3785(4) 0.030(2) Uani 1.00 1 d . . .
C406 C 0.7253(6) -0.3072(4) -1.1217(4) 0.019(2) Uani 1.00 1 d . . .
C304 C 0.3176(6) -0.1137(4) -1.0795(5) 0.025(2) Uani 1.00 1 d . . .
C114 C -0.3565(7) -0.1993(5) -0.7734(5) 0.035(2) Uani 1.00 1 d . . .
C318 C 0.0099(6) -0.2677(5) -1.1453(5) 0.031(2) Uani 1.00 1 d . . .
C503 C 0.3935(6) -0.1816(4) -1.4878(5) 0.026(2) Uani 1.00 1 d . . .
C610 C 0.0146(6) -0.4988(5) -1.4637(4) 0.027(2) Uani 1.00 1 d . . .
C402 C 0.6242(6) -0.3883(4) -1.0727(4) 0.019(2) Uani 1.00 1 d . . .
C515 C 0.4865(6) -0.3495(4) -1.4492(5) 0.024(2) Uani 1.00 1 d . . .
C602 C 0.1319(6) -0.4207(4) -1.3945(4) 0.020(2) Uani 1.00 1 d . . .
C411 C 0.4881(8) -0.3676(8) -0.9078(6) 0.063(4) Uani 1.00 1 d . . .
C517 C 0.5012(6) -0.4091(5) -1.3381(5) 0.030(2) Uani 1.00 1 d . . .
C217 C 0.017(1) -0.5163(6) -1.0468(6) 0.057(4) Uani 1.00 1 d . . .
C619 C 0.1783(7) -0.1001(4) -1.3517(5) 0.031(2) Uani 1.00 1 d . . .
C418 C 0.8123(6) -0.2555(5) -1.3819(4) 0.029(2) Uani 1.00 1 d . . .
C416 C 0.7492(6) -0.3486(4) -1.3170(4) 0.024(2) Uani 1.00 1 d . . .
C207 C 0.0803(8) -0.5115(5) -0.7051(6) 0.040(3) Uani 1.00 1 d . . .
C613 C 0.1698(7) -0.5818(5) -1.4989(6) 0.038(3) Uani 1.00 1 d . . .
C618 C 0.2754(8) -0.0860(5) -1.3256(5) 0.034(2) Uani 1.00 1 d . . .
C310 C 0.6594(7) -0.1663(5) -0.9848(5) 0.036(3) Uani 1.00 1 d . . .
C509 C 0.3242(6) -0.1266(4) -1.6031(5) 0.026(2) Uani 1.00 1 d . . .
C103 C -0.1360(6) -0.2206(4) -0.7200(4) 0.021(2) Uani 1.00 1 d . . .
C311 C 0.7642(7) -0.1654(6) -0.9839(6) 0.043(3) Uani 1.00 1 d . . .
C305 C 0.2950(6) -0.1895(4) -1.0733(4) 0.021(2) Uani 1.00 1 d . . .
C206 C 0.0667(6) -0.4251(4) -0.8028(5) 0.024(2) Uani 1.00 1 d . . .
C101 C -0.0941(7) -0.1176(4) -0.7794(5) 0.030(2) Uani 1.00 1 d . . .
C216 C -0.0067(8) -0.5147(5) -0.9772(5) 0.042(3) Uani 1.00 1 d . . .
C111 C -0.4082(8) -0.0653(6) -0.7878(6) 0.045(3) Uani 1.00 1 d . . .
C218 C 0.096(1) -0.4807(7) -1.0681(6) 0.062(4) Uani 1.00 1 d . . .
C419 C 0.8139(6) -0.2173(5) -1.3215(5) 0.030(2) Uani 1.00 1 d . . .
C308 C 0.3074(7) -0.0784(5) -1.0061(5) 0.035(2) Uani 1.00 1 d . . .
C312 C 0.8104(7) -0.1366(5) -1.0403(6) 0.039(3) Uani 1.00 1 d . . .
C118 C 0.3078(6) -0.3049(5) -0.7854(5) 0.028(2) Uani 1.00 1 d . . .
C603 C 0.2278(6) -0.3995(4) -1.3709(4) 0.020(2) Uani 1.00 1 d . . .
C507 C 0.5751(7) -0.1799(5) -1.5655(6) 0.037(3) Uani 1.00 1 d . . .
C415 C 0.7524(5) -0.3111(4) -1.2551(4) 0.019(2) Uani 1.00 1 d . . .
C620 C 0.1449(7) -0.1664(4) -1.3574(5) 0.027(2) Uani 1.00 1 d . . .
C606 C 0.0749(6) -0.3113(4) -1.3704(4) 0.023(2) Uani 1.00 1 d . . .
C505 C 0.4716(6) -0.2862(4) -1.4907(5) 0.024(2) Uani 1.00 1 d . . .
C210 C -0.0716(8) -0.3755(5) -0.6154(5) 0.035(2) Uani 1.00 1 d . . .
C108 C -0.0115(7) -0.1410(5) -0.6598(5) 0.035(2) Uani 1.00 1 d . . .
C412 C 0.4155(8) -0.4172(7) -0.9160(6) 0.049(3) Uani 1.00 1 d . . .
C611 C -0.0033(7) -0.5567(5) -1.5032(5) 0.033(2) Uani 1.00 1 d . . .
C106 C -0.0179(7) -0.1627(5) -0.8113(5) 0.029(2) Uani 1.00 1 d . . .
C520 C 0.4983(9) -0.4123(5) -1.4823(5) 0.039(3) Uani 1.00 1 d . . .
C113 C -0.4564(8) -0.1789(6) -0.7788(5) 0.044(3) Uani 1.00 1 d . . .
C211 C -0.1238(8) -0.3436(6) -0.5649(5) 0.044(3) Uani 1.00 1 d . . .
C105 C 0.0230(6) -0.2121(4) -0.7646(4) 0.022(2) Uani 1.00 1 d . . .
C511 C 0.2454(8) -0.0858(5) -1.7144(6) 0.042(3) Uani 1.00 1 d . . .
C414 C 0.4790(7) -0.4483(5) -1.0244(5) 0.031(2) Uani 1.00 1 d . . .
C203 C -0.1093(7) -0.4832(4) -0.7813(6) 0.033(2) Uani 1.00 1 d . . .
C315 C 0.1981(5) -0.2178(5) -1.0995(4) 0.022(2) Uani 1.00 1 d . . .
C208 C 0.0327(8) -0.5636(5) -0.7593(7) 0.046(3) Uani 1.00 1 d . . .
C301 C 0.4340(6) -0.1732(5) -0.9849(4) 0.026(2) Uani 1.00 1 d . . .
C215 C 0.0526(7) -0.4760(5) -0.9278(5) 0.032(2) Uani 1.00 1 d . . .
C209 C -0.1208(7) -0.4047(4) -0.6751(5) 0.029(2) Uani 1.00 1 d . . .
C404 C 0.7169(6) -0.4179(4) -1.1765(4) 0.019(2) Uani 1.00 1 d . . .
C407 C 0.8095(6) -0.4052(5) -1.0581(4) 0.025(2) Uani 1.00 1 d . . .
C302 C 0.4908(6) -0.1467(4) -1.0460(4) 0.022(2) Uani 1.00 1 d . . .
C313 C 0.7543(7) -0.1107(5) -1.0959(5) 0.034(2) Uani 1.00 1 d . . .
C516 C 0.4901(6) -0.3499(5) -1.3745(5) 0.027(2) Uani 1.00 1 d . . .
C202 C -0.0671(6) -0.4373(4) -0.7311(5) 0.026(2) Uani 1.00 1 d . . .
C205 C 0.0256(6) -0.4714(4) -0.8525(5) 0.027(2) Uani 1.00 1 d . . .
C120 C 0.1690(6) -0.2420(5) -0.8365(5) 0.029(2) Uani 1.00 1 d . . .
C420 C 0.7846(6) -0.2446(4) -1.2586(4) 0.025(2) Uani 1.00 1 d . . .
C614 C 0.1891(7) -0.5247(5) -1.4568(5) 0.033(2) Uani 1.00 1 d . . .
C320 C 0.1490(6) -0.2638(5) -1.0584(4) 0.030(2) Uani 1.00 1 d . . .
C319 C 0.0573(7) -0.2886(6) -1.0815(5) 0.037(3) Uani 1.00 1 d . . .
C204 C -0.0325(7) -0.5269(5) -0.8151(6) 0.038(3) Uani 1.00 1 d . . .
C110 C -0.3084(8) -0.0832(6) -0.7837(5) 0.040(3) Uani 1.00 1 d . . .
C107 C -0.0504(7) -0.0864(5) -0.7112(6) 0.038(3) Uani 1.00 1 d . . .
C612 C 0.0726(7) -0.5979(5) -1.5211(5) 0.033(2) Uani 1.00 1 d . . .
C617 C 0.3365(7) -0.1391(5) -1.3051(5) 0.032(2) Uani 1.00 1 d . . .
C112 C -0.4820(8) -0.1116(7) -0.7859(5) 0.048(3) Uani 1.00 1 d . . .
C519 C 0.5073(9) -0.4714(5) -1.4440(6) 0.044(3) Uani 1.00 1 d . . .
C317 C 0.0583(6) -0.2233(5) -1.1868(4) 0.028(2) Uani 1.00 1 d . . .
C607 C 0.0649(7) -0.3979(5) -1.2755(5) 0.033(2) Uani 1.00 1 d . . .
C115 C 0.1203(6) -0.2457(4) -0.7725(4) 0.022(2) Uani 1.00 1 d . . .
C409 C 0.5526(6) -0.3985(4) -1.0183(4) 0.021(2) Uani 1.00 1 d . . .
C514 C 0.2833(7) -0.0711(5) -1.5691(6) 0.037(3) Uani 1.00 1 d . . .
C508 C 0.5820(7) -0.1848(5) -1.4839(6) 0.039(3) Uani 1.00 1 d . . .
C219 C 0.154(1) -0.4436(6) -1.0209(6) 0.053(3) Uani 1.00 1 d . . .
C502 C 0.3882(6) -0.1758(4) -1.5629(5) 0.026(2) Uani 1.00 1 d . . .
C307 C 0.3788(7) -0.1149(5) -0.9512(5) 0.032(2) Uani 1.00 1 d . . .
C615 C 0.2068(6) -0.2202(4) -1.3379(4) 0.021(2) Uani 1.00 1 d . . .
C201 C 0.0471(6) -0.4399(5) -0.7273(5) 0.027(2) Uani 1.00 1 d . . .
C119 C 0.2601(7) -0.2707(5) -0.8428(5) 0.035(2) Uani 1.00 1 d . . .
C506 C 0.4638(6) -0.2824(4) -1.5661(5) 0.025(2) Uani 1.00 1 d . . .
C212 C -0.2277(9) -0.3407(6) -0.5716(5) 0.047(3) Uani 1.00 1 d . . .
C512 C 0.2065(7) -0.0307(5) -1.6804(6) 0.041(3) Uani 1.00 1 d . . .
C214 C -0.2264(7) -0.4019(5) -0.6800(6) 0.035(2) Uani 1.00 1 d . . .
C608 C 0.1733(7) -0.3791(5) -1.2484(4) 0.029(2) Uani 1.00 1 d . . .
C518 C 0.5107(7) -0.4705(5) -1.3703(5) 0.033(2) Uani 1.00 1 d . . .
C117 C 0.2624(6) -0.3081(4) -0.7211(5) 0.027(2) Uani 1.00 1 d . . .
C501 C 0.4751(6) -0.2116(4) -1.5949(5) 0.028(2) Uani 1.00 1 d . . .
C504 C 0.4866(6) -0.2172(5) -1.4574(5) 0.028(2) Uani 1.00 1 d . . .
C220 C 0.1324(8) -0.4412(5) -0.9509(5) 0.040(3) Uani 1.00 1 d . . .
C609 C 0.1116(6) -0.4815(4) -1.4390(4) 0.020(2) Uani 1.00 1 d . . .
C513 C 0.2254(7) -0.0245(5) -1.6070(6) 0.042(3) Uani 1.00 1 d . . .
H511 H 0.1670(7) 0.0016(5) -1.7065(6) 0.050(3) Uiso 1.00 1 c . . .
H512 H 0.1980(7) 0.0127(5) -1.5833(6) 0.051(3) Uiso 1.00 1 c . . .
H509 H 0.3364(7) -0.1691(5) -1.7002(5) 0.040(3) Uiso 1.00 1 c . . .
H510 H 0.2317(8) -0.0914(5) -1.7638(6) 0.050(3) Uiso 1.00 1 c . . .
H513 H 0.2960(7) -0.0659(5) -1.5196(6) 0.045(3) Uiso 1.00 1 c . . .
H515 H 0.5026(6) -0.4077(5) -1.2880(5) 0.035(3) Uiso 1.00 1 c . . .
H518 H 0.4996(9) -0.4139(5) -1.5322(5) 0.047(3) Uiso 1.00 1 c . . .
H514 H 0.4853(6) -0.3086(5) -1.3495(5) 0.032(2) Uiso 1.00 1 c . . .
H517 H 0.5114(9) -0.5133(5) -1.4680(6) 0.053(3) Uiso 1.00 1 c . . .
H516 H 0.5191(7) -0.5108(5) -1.3434(5) 0.040(3) Uiso 1.00 1 c . . .
H609 H -0.0394(6) -0.4704(5) -1.4529(4) 0.032(2) Uiso 1.00 1 c . . .
H612 H 0.2230(7) -0.6096(5) -1.5119(6) 0.046(3) Uiso 1.00 1 c . . .
H610 H -0.0700(7) -0.5680(5) -1.5184(5) 0.040(3) Uiso 1.00 1 c . . .
H613 H 0.2555(7) -0.5145(5) -1.4401(5) 0.039(3) Uiso 1.00 1 c . . .
H611 H 0.0585(7) -0.6373(5) -1.5485(5) 0.039(3) Uiso 1.00 1 c . . .
H614 H 0.3468(6) -0.2413(4) -1.2953(4) 0.030(2) Uiso 1.00 1 c . . .
H617 H 0.1345(7) -0.0640(4) -1.3652(5) 0.036(3) Uiso 1.00 1 c . . .
H616 H 0.2995(8) -0.0410(5) -1.3225(5) 0.040(3) Uiso 1.00 1 c . . .
H618 H 0.0786(7) -0.1752(4) -1.3756(5) 0.031(2) Uiso 1.00 1 c . . .
H615 H 0.4025(7) -0.1303(5) -1.2864(5) 0.038(3) Uiso 1.00 1 c . . .
H501 H 0.4684(6) -0.2108(4) -1.6451(5) 0.034(2) Uiso 1.00 1 c . . .
H506 H 0.5770(7) -0.1338(5) -1.5793(6) 0.045(3) Uiso 1.00 1 c . . .
H505 H 0.6294(7) -0.2033(5) -1.5838(6) 0.045(3) Uiso 1.00 1 c . . .
H507 H 0.6379(7) -0.2118(5) -1.4690(6) 0.046(3) Uiso 1.00 1 c . . .
H508 H 0.5900(7) -0.1408(5) -1.4644(6) 0.046(3) Uiso 1.00 1 c . . .
H503 H 0.4887(6) -0.2198(5) -1.4074(5) 0.034(2) Uiso 1.00 1 c . . .
H605 H 0.0189(7) -0.3709(5) -1.2520(5) 0.040(3) Uiso 1.00 1 c . . .
H606 H 0.0531(7) -0.4442(5) -1.2661(5) 0.040(3) Uiso 1.00 1 c . . .
H608 H 0.2068(7) -0.4183(5) -1.2304(4) 0.035(2) Uiso 1.00 1 c . . .
H607 H 0.1714(7) -0.3463(5) -1.2121(4) 0.035(2) Uiso 1.00 1 c . . .
H603 H 0.2953(6) -0.3366(4) -1.2957(4) 0.026(2) Uiso 1.00 1 c . . .
H601 H -0.0134(6) -0.3974(4) -1.3742(4) 0.030(2) Uiso 1.00 1 c . . .
H602 H 0.2839(6) -0.4271(4) -1.3782(4) 0.025(2) Uiso 1.00 1 c . . .
H604 H 0.0230(6) -0.2790(4) -1.3781(4) 0.028(2) Uiso 1.00 1 c . . .
H502 H 0.3589(6) -0.1506(4) -1.4601(5) 0.030(2) Uiso 1.00 1 c . . .
H504 H 0.4779(6) -0.3208(4) -1.5937(5) 0.030(2) Uiso 1.00 1 c . . .
H313 H 0.6106(7) -0.0938(5) -1.1364(5) 0.036(3) Uiso 1.00 1 c . . .
H309 H 0.6278(7) -0.1842(5) -0.9455(5) 0.043(3) Uiso 1.00 1 c . . .
H310 H 0.8034(7) -0.1837(6) -0.9449(6) 0.051(3) Uiso 1.00 1 c . . .
H311 H 0.8811(7) -0.1351(5) -1.0394(6) 0.047(3) Uiso 1.00 1 c . . .
H312 H 0.7863(7) -0.0917(5) -1.1344(5) 0.041(3) Uiso 1.00 1 c . . .
H314 H 0.1838(6) -0.1657(4) -1.1928(4) 0.028(2) Uiso 1.00 1 c . . .
H316 H -0.0549(6) -0.2836(5) -1.1599(5) 0.037(2) Uiso 1.00 1 c . . .
H318 H 0.1796(6) -0.2779(5) -1.0143(4) 0.036(2) Uiso 1.00 1 c . . .
H317 H 0.0258(7) -0.3209(6) -1.0534(5) 0.044(3) Uiso 1.00 1 c . . .
H315 H 0.0281(6) -0.2102(5) -1.2314(4) 0.033(2) Uiso 1.00 1 c . . .
H409 H 0.6055(7) -0.3233(6) -0.9551(5) 0.048(3) Uiso 1.00 1 c . . .
H412 H 0.3586(7) -0.4886(5) -0.9805(6) 0.045(3) Uiso 1.00 1 c . . .
H410 H 0.4910(8) -0.3399(8) -0.8668(6) 0.077(5) Uiso 1.00 1 c . . .
H411 H 0.3706(8) -0.4247(7) -0.8802(6) 0.059(4) Uiso 1.00 1 c . . .
H413 H 0.4762(7) -0.4776(5) -1.0642(5) 0.038(3) Uiso 1.00 1 c . . .
H415 H 0.7788(7) -0.3493(5) -1.4196(4) 0.036(2) Uiso 1.00 1 c . . .
H416 H 0.8328(6) -0.2371(5) -1.4249(4) 0.035(2) Uiso 1.00 1 c . . .
H414 H 0.7248(6) -0.3936(4) -1.3166(4) 0.029(2) Uiso 1.00 1 c . . .
H417 H 0.8360(6) -0.1717(5) -1.3225(5) 0.036(2) Uiso 1.00 1 c . . .
H418 H 0.7859(6) -0.2173(4) -1.2173(4) 0.030(2) Uiso 1.00 1 c . . .
H308 H 0.3253(7) -0.0321(5) -1.0092(5) 0.042(3) Uiso 1.00 1 c . . .
H307 H 0.2407(7) -0.0818(5) -0.9929(5) 0.042(3) Uiso 1.00 1 c . . .
H306 H 0.4261(7) -0.0832(5) -0.9318(5) 0.038(3) Uiso 1.00 1 c . . .
H305 H 0.3410(7) -0.1322(5) -0.9147(5) 0.038(3) Uiso 1.00 1 c . . .
H301 H 0.4772(6) -0.1958(5) -0.9510(4) 0.031(2) Uiso 1.00 1 c . . .
H303 H 0.2760(6) -0.0930(4) -1.1158(5) 0.030(2) Uiso 1.00 1 c . . .
H304 H 0.3460(5) -0.2638(5) -1.0036(4) 0.025(2) Uiso 1.00 1 c . . .
H302 H 0.4502(6) -0.0822(4) -1.1285(4) 0.027(2) Uiso 1.00 1 c . . .
H408 H 0.7981(6) -0.4906(4) -1.1203(5) 0.030(2) Uiso 1.00 1 c . . .
H407 H 0.8654(6) -0.4362(4) -1.1517(5) 0.030(2) Uiso 1.00 1 c . . .
H405 H 0.8716(6) -0.3824(5) -1.0516(4) 0.029(2) Uiso 1.00 1 c . . .
H406 H 0.8031(6) -0.4363(5) -1.0205(4) 0.029(2) Uiso 1.00 1 c . . .
H404 H 0.7511(6) -0.2626(4) -1.1176(4) 0.023(2) Uiso 1.00 1 c . . .
H403 H 0.7114(6) -0.4411(4) -1.2204(4) 0.023(2) Uiso 1.00 1 c . . .
H401 H 0.7258(6) -0.3273(4) -1.0156(4) 0.023(2) Uiso 1.00 1 c . . .
H402 H 0.5759(6) -0.4599(4) -1.1467(4) 0.022(2) Uiso 1.00 1 c . . .
H215 H -0.022(1) -0.5423(6) -1.0807(6) 0.067(4) Uiso 1.00 1 c . . .
H214 H -0.0622(8) -0.5395(5) -0.9624(5) 0.050(3) Uiso 1.00 1 c . . .
H216 H 0.111(1) -0.4809(7) -1.1163(6) 0.074(5) Uiso 1.00 1 c . . .
H217 H 0.211(1) -0.4202(6) -1.0354(6) 0.064(4) Uiso 1.00 1 c . . .
H218 H 0.1721(8) -0.4149(5) -0.9180(5) 0.049(3) Uiso 1.00 1 c . . .
H212 H -0.3494(8) -0.3697(6) -0.6341(6) 0.049(3) Uiso 1.00 1 c . . .
H209 H -0.0010(8) -0.3787(5) -0.6094(5) 0.042(3) Uiso 1.00 1 c . . .
H210 H -0.0884(8) -0.3234(6) -0.5253(5) 0.053(3) Uiso 1.00 1 c . . .
H211 H -0.2632(9) -0.3180(6) -0.5370(5) 0.057(4) Uiso 1.00 1 c . . .
H213 H -0.2615(7) -0.4221(5) -0.7197(6) 0.043(3) Uiso 1.00 1 c . . .
H206 H 0.0583(8) -0.5211(5) -0.6596(6) 0.049(3) Uiso 1.00 1 c . . .
H205 H 0.1509(8) -0.5146(5) -0.7037(6) 0.049(3) Uiso 1.00 1 c . . .
H202 H -0.1760(7) -0.4984(4) -0.7787(6) 0.039(3) Uiso 1.00 1 c . . .
H207 H 0.0844(8) -0.5869(5) -0.7809(7) 0.057(4) Uiso 1.00 1 c . . .
H208 H -0.0066(8) -0.5950(5) -0.7355(7) 0.057(4) Uiso 1.00 1 c . . .
H203 H -0.0628(7) -0.5576(5) -0.8485(6) 0.046(3) Uiso 1.00 1 c . . .
H204 H 0.1223(6) -0.3983(4) -0.8137(5) 0.029(2) Uiso 1.00 1 c . . .
H201 H 0.0752(6) -0.4065(5) -0.6960(5) 0.032(2) Uiso 1.00 1 c . . .
H114 H 0.1373(6) -0.2816(4) -0.6724(4) 0.028(2) Uiso 1.00 1 c . . .
H116 H 0.3705(6) -0.3260(5) -0.7899(5) 0.034(2) Uiso 1.00 1 c . . .
H118 H 0.1371(6) -0.2190(5) -0.8756(5) 0.036(2) Uiso 1.00 1 c . . .
H117 H 0.2910(7) -0.2675(5) -0.8862(5) 0.043(3) Uiso 1.00 1 c . . .
H115 H 0.2951(6) -0.3297(4) -0.6813(5) 0.032(2) Uiso 1.00 1 c . . .
H113 H -0.3400(7) -0.2458(5) -0.7690(5) 0.042(3) Uiso 1.00 1 c . . .
H110 H -0.4253(8) -0.0188(6) -0.7921(6) 0.054(3) Uiso 1.00 1 c . . .
H112 H -0.5075(8) -0.2118(6) -0.7767(5) 0.052(3) Uiso 1.00 1 c . . .
H109 H -0.2584(8) -0.0495(6) -0.7861(5) 0.048(3) Uiso 1.00 1 c . . .
H111 H -0.5500(8) -0.0982(7) -0.7902(5) 0.057(4) Uiso 1.00 1 c . . .
H103 H -0.0029(6) -0.2467(4) -0.6651(4) 0.027(2) Uiso 1.00 1 c . . .
H101 H -0.1185(7) -0.0842(4) -0.8121(5) 0.036(3) Uiso 1.00 1 c . . .
H108 H -0.0469(7) -0.1391(5) -0.6182(5) 0.042(3) Uiso 1.00 1 c . . .
H107 H 0.0575(7) -0.1338(5) -0.6480(5) 0.042(3) Uiso 1.00 1 c . . .
H105 H 0.0029(7) -0.0574(5) -0.7218(6) 0.046(3) Uiso 1.00 1 c . . .
H106 H -0.1005(7) -0.0609(5) -0.6902(6) 0.046(3) Uiso 1.00 1 c . . .
H104 H 0.0187(7) -0.1472(5) -0.8493(5) 0.036(3) Uiso 1.00 1 c . . .
H102 H -0.1792(6) -0.2464(4) -0.6929(4) 0.025(2) Uiso 1.00 1 c . . .
